data_7025352
loop_
_publ_author_name
'Ko, Chi-Chiu'
'Ng, Chi-On'
'Feng, Hua'
'Chu, Wing-Kin'

_publ_section_title
;
 Synthesis, characterisation and photophysical studies of
 leucotriarylmethanes-containing ligands and their rhenium(I) tricarbonyl
 diimine complexes.
;
_journal_issue 28
_journal_name_full 'Dalton transactions (Cambridge, England : 2003)'
_journal_page_first 6475
_journal_page_last 6482
_journal_paper_doi 10.1039/b927167h
_journal_volume 39
_journal_year 2010
_chemical_formula_moiety 'C39 H30 Br2 F3 N6 O6 Re S'
_chemical_formula_sum 'C39 H30 Br2 F3 N6 O6 Re S'
_chemical_formula_weight 1113.77
_chemical_name_systematic
;
?
;
_space_group_IT_number 13
_symmetry_cell_setting monoclinic
_symmetry_space_group_name_Hall '-P 2yac'
_symmetry_space_group_name_H-M 'P 1 2/n 1'
_atom_sites_solution_hydrogens geom
_atom_sites_solution_primary direct
_atom_sites_solution_secondary difmap
_audit_creation_method SHELXL-97
_cell_angle_alpha 90.00
_cell_angle_beta 91.2079(15)
_cell_angle_gamma 90.00
_cell_formula_units_Z 4
_cell_length_a 17.4444(3)
_cell_length_b 11.1975(2)
_cell_length_c 20.8885(4)
_cell_measurement_reflns_used 18509
_cell_measurement_temperature 298(2)
_cell_measurement_theta_max 28.0001
_cell_measurement_theta_min 3.0704
_cell_volume 4079.32(13)
_computing_cell_refinement 'CrysAlisPro (Oxford, 2009)'
_computing_data_collection 'CrysAlisPro (Oxford, 2009)'
_computing_data_reduction 'CrysAlisPro (Oxford, 2009)'
_computing_molecular_graphics 'Ortep-3 (Farrugia, 1997)'
_computing_publication_material SHELXL-97
_computing_structure_refinement 'SHELXL-97 (Sheldrick, 1997)'
_computing_structure_solution 'SHELXS-97 (Sheldrick, 1990)'
_diffrn_ambient_temperature 298(2)
_diffrn_detector_area_resol_mean 16.1270
_diffrn_measured_fraction_theta_full 0.995
_diffrn_measured_fraction_theta_max 0.995
_diffrn_measurement_device_type 'Goniometer Xcalibur, detector: Sapphire3 (Gemini ultra Mo)'
_diffrn_measurement_method 'phi and omega scans'
_diffrn_radiation_monochromator graphite
_diffrn_radiation_source 'fine-focus sealed tube'
_diffrn_radiation_type MoK\a
_diffrn_radiation_wavelength 0.71073
_diffrn_reflns_av_R_equivalents 0.0630
_diffrn_reflns_av_sigmaI/netI 0.0695
_diffrn_reflns_limit_h_max 20
_diffrn_reflns_limit_h_min -20
_diffrn_reflns_limit_k_max 13
_diffrn_reflns_limit_k_min -13
_diffrn_reflns_limit_l_max 24
_diffrn_reflns_limit_l_min -24
_diffrn_reflns_number 62975
_diffrn_reflns_theta_full 25.00
_diffrn_reflns_theta_max 25.00
_diffrn_reflns_theta_min 3.07
_exptl_absorpt_coefficient_mu 5.056
_exptl_absorpt_correction_T_max 1.00000
_exptl_absorpt_correction_T_min 0.59388
_exptl_absorpt_correction_type multi-scan
_exptl_absorpt_process_details
;
CrysAlis RED, Oxford Diffraction Ltd.,
Version 1.171.33.31 (release 08-01-2009 CrysAlis171 .NET)
(compiled Jan 8 2009,16:24:04)
Empirical absorption correction using spherical harmonics,
implemented in SCALE3 ABSPACK scaling algorithm.
;
_exptl_crystal_colour red
_exptl_crystal_density_diffrn 1.813
_exptl_crystal_density_method 'not measured'
_exptl_crystal_description Block
_exptl_crystal_F_000 2168
_exptl_crystal_size_max 0.2
_exptl_crystal_size_mid 0.2
_exptl_crystal_size_min 0.2
_refine_diff_density_max 1.505
_refine_diff_density_min -0.984
_refine_diff_density_rms 0.101
_refine_ls_extinction_method none
_refine_ls_goodness_of_fit_ref 0.917
_refine_ls_hydrogen_treatment constr
_refine_ls_matrix_type full
_refine_ls_number_parameters 599
_refine_ls_number_reflns 7169
_refine_ls_number_restraints 113
_refine_ls_restrained_S_all 0.926
_refine_ls_R_factor_all 0.0804
_refine_ls_R_factor_gt 0.0390
_refine_ls_shift/su_max 0.001
_refine_ls_shift/su_mean 0.000
_refine_ls_structure_factor_coef Fsqd
_refine_ls_weighting_details 'calc w=1/[\s^2^(Fo^2^)+(0.0493P)^2^+0.0000P] where P=(Fo^2^+2Fc^2^)/3'
_refine_ls_weighting_scheme calc
_refine_ls_wR_factor_gt 0.0796
_refine_ls_wR_factor_ref 0.0873
_reflns_number_gt 4632
_reflns_number_total 7169
_reflns_threshold_expression >2sigma(I)
_cod_data_source_file b927167h.txt
_cod_data_source_block Complex_3
_cod_depositor_comments
;
The following automatic conversions were performed:

'_exptl_absorpt_correction_type' value 'Multi-scan' changed to
'multi-scan' according to
/home/saulius/struct/CIF-dictionaries/cif_core.dic dictionary named
'cif_core.dic' version 2.4.2 from 2011-04-26.

Automatic conversion script
Id: cif_fix_values 1891 2012-01-12 08:04:46Z andrius 
;
_cod_original_sg_symbol_H-M 'P 2/n'
_cod_database_code 7025352

loop_
_symmetry_equiv_pos_as_xyz
'x, y, z'
'-x+1/2, y, -z+1/2'
'-x, -y, -z'
'x-1/2, -y, z-1/2'

loop_
_atom_site_label
_atom_site_type_symbol
_atom_site_fract_x
_atom_site_fract_y
_atom_site_fract_z
_atom_site_U_iso_or_equiv
_atom_site_adp_type
_atom_site_occupancy
_atom_site_symmetry_multiplicity
_atom_site_calc_flag
_atom_site_refinement_flags
_atom_site_disorder_assembly
_atom_site_disorder_group
Re1 Re 0.825157(13) 1.10319(2) 0.546410(13) 0.04257(10) Uani 1 1 d . . .
C1 C 0.8906(4) 1.0440(6) 0.6151(4) 0.0511(17) Uani 1 1 d . . .
C2 C 0.9160(4) 1.1113(6) 0.4952(4) 0.062(2) Uani 1 1 d . . .
C3 C 0.8483(4) 1.2634(6) 0.5751(4) 0.063(2) Uani 1 1 d . . .
C4 C 0.7554(4) 1.1958(5) 0.4156(3) 0.0500(16) Uani 1 1 d . . .
H4A H 0.8061 1.1988 0.4028 0.060 Uiso 1 1 calc R . .
C5 C 0.6977(4) 1.2288(6) 0.3719(4) 0.0593(19) Uani 1 1 d . . .
H5A H 0.7099 1.2520 0.3306 0.071 Uiso 1 1 calc R . .
C6 C 0.6245(4) 1.2267(6) 0.3903(3) 0.0579(19) Uani 1 1 d . . .
H6A H 0.5858 1.2485 0.3613 0.069 Uiso 1 1 calc R . .
C7 C 0.6052(3) 1.1920(5) 0.4525(3) 0.0449(16) Uani 1 1 d . . .
C8 C 0.5296(3) 1.1844(5) 0.4763(4) 0.0504(17) Uani 1 1 d . . .
C9 C 0.5159(3) 1.1459(5) 0.5352(4) 0.0497(17) Uani 1 1 d . . .
C10 C 0.5774(4) 1.1164(5) 0.5797(3) 0.0486(16) Uani 1 1 d . . .
C11 C 0.5684(4) 1.0808(6) 0.6436(4) 0.0616(19) Uani 1 1 d . . .
H11A H 0.5197 1.0756 0.6606 0.074 Uiso 1 1 calc R . .
C12 C 0.6313(4) 1.0542(7) 0.6802(4) 0.070(2) Uani 1 1 d . . .
H12A H 0.6256 1.0307 0.7225 0.084 Uiso 1 1 calc R . .
C13 C 0.7042(4) 1.0621(6) 0.6547(3) 0.0593(19) Uani 1 1 d . . .
H13A H 0.7466 1.0438 0.6807 0.071 Uiso 1 1 calc R . .
C14 C 0.6517(4) 1.1229(5) 0.5568(3) 0.0427(15) Uani 1 1 d . . .
C15 C 0.6669(3) 1.1590(5) 0.4934(3) 0.0368(14) Uani 1 1 d . . .
C16 C 0.7700(3) 0.8371(5) 0.5512(3) 0.0376(14) Uani 1 1 d . . .
H16A H 0.7656 0.8554 0.5944 0.045 Uiso 1 1 calc R . .
C17 C 0.7499(3) 0.7228(5) 0.5306(3) 0.0400(14) Uani 1 1 d . . .
H17A H 0.7311 0.6674 0.5595 0.048 Uiso 1 1 calc R . .
C18 C 0.7578(3) 0.6926(5) 0.4674(3) 0.0366(14) Uani 1 1 d . . .
C19 C 0.7868(4) 0.7788(6) 0.4279(3) 0.0604(19) Uani 1 1 d . . .
H19A H 0.7955 0.7610 0.3852 0.072 Uiso 1 1 calc R . .
C20 C 0.8029(4) 0.8901(5) 0.4507(3) 0.0564(18) Uani 1 1 d . . .
H20A H 0.8201 0.9475 0.4223 0.068 Uiso 1 1 calc R . .
C21 C 0.7355(3) 0.5675(5) 0.4402(3) 0.0412(15) Uani 1 1 d . . .
C22 C 0.8058(3) 0.5116(5) 0.4078(3) 0.0425(15) Uani 1 1 d . . .
C23 C 0.8056(4) 0.4652(6) 0.3472(3) 0.0529(17) Uani 1 1 d . . .
H23A H 0.7616 0.4725 0.3216 0.063 Uiso 1 1 calc R . .
C24 C 0.8692(4) 0.4076(6) 0.3228(3) 0.0576(18) Uani 1 1 d . . .
H24A H 0.8666 0.3759 0.2817 0.069 Uiso 1 1 calc R . .
C25 C 0.9365(4) 0.3964(6) 0.3587(3) 0.0530(17) Uani 1 1 d . . .
C26 C 0.9364(4) 0.4448(7) 0.4199(4) 0.066(2) Uani 1 1 d . . .
H26A H 0.9805 0.4383 0.4455 0.080 Uiso 1 1 calc R . .
C27 C 0.8740(4) 0.5016(6) 0.4436(3) 0.0592(19) Uani 1 1 d . . .
H27A H 0.8769 0.5343 0.4845 0.071 Uiso 1 1 calc R . .
C28 C 0.9964(4) 0.2851(9) 0.2732(4) 0.102(3) Uani 1 1 d . . .
H28A H 0.9544 0.2298 0.2707 0.153 Uiso 1 1 calc R . .
H28B H 1.0435 0.2435 0.2658 0.153 Uiso 1 1 calc R . .
H28C H 0.9892 0.3460 0.2412 0.153 Uiso 1 1 calc R . .
C29 C 1.0679(4) 0.3253(7) 0.3764(4) 0.077(2) Uani 1 1 d . . .
H29A H 1.0850 0.4024 0.3907 0.115 Uiso 1 1 calc R . .
H29B H 1.1076 0.2875 0.3526 0.115 Uiso 1 1 calc R . .
H29C H 1.0558 0.2769 0.4127 0.115 Uiso 1 1 calc R . .
C30 C 0.6630(4) 0.5820(5) 0.3969(3) 0.0517(17) Uani 1 1 d . . .
C31 C 0.5917(4) 0.5460(6) 0.4178(4) 0.068(2) Uani 1 1 d . . .
H31A H 0.5890 0.5072 0.4571 0.081 Uiso 1 1 calc R . .
C32 C 0.5244(5) 0.5651(7) 0.3832(5) 0.082(3) Uani 1 1 d . . .
H32A H 0.4779 0.5412 0.3999 0.098 Uiso 1 1 calc R . .
C33 C 0.5263(6) 0.6192(8) 0.3244(5) 0.087(3) Uani 1 1 d . . .
C34 C 0.5978(6) 0.6542(7) 0.3009(4) 0.083(2) Uani 1 1 d . . .
H34A H 0.6003 0.6896 0.2607 0.100 Uiso 1 1 calc R . .
C35 C 0.6664(5) 0.6360(6) 0.3379(4) 0.070(2) Uani 1 1 d . . .
H35A H 0.7133 0.6606 0.3221 0.084 Uiso 1 1 calc R . .
C36 C 0.3850(7) 0.6064(10) 0.3135(7) 0.165(6) Uani 1 1 d . . .
H36A H 0.3804 0.6362 0.3564 0.247 Uiso 1 1 calc R . .
H36B H 0.3807 0.5209 0.3138 0.247 Uiso 1 1 calc R . .
H36C H 0.3449 0.6396 0.2868 0.247 Uiso 1 1 calc R . .
C37 C 0.4642(8) 0.6831(13) 0.2245(5) 0.182(7) Uani 1 1 d . . .
H37A H 0.4954 0.7536 0.2244 0.273 Uiso 1 1 calc R . .
H37B H 0.4141 0.7016 0.2074 0.273 Uiso 1 1 calc R . .
H37C H 0.4873 0.6227 0.1986 0.273 Uiso 1 1 calc R . .
C38 C 0.7167(3) 0.4883(5) 0.4939(3) 0.0429(15) Uani 1 1 d . . .
N1 N 0.7154(3) 1.0948(4) 0.5944(2) 0.0416(12) Uani 1 1 d . . .
N2 N 0.7410(3) 1.1603(4) 0.4745(2) 0.0380(12) Uani 1 1 d . . .
N3 N 0.7950(3) 0.9207(4) 0.5123(2) 0.0373(12) Uani 1 1 d . . .
N4 N 0.9995(3) 0.3390(6) 0.3354(3) 0.0710(18) Uani 1 1 d . . .
N5 N 0.4579(5) 0.6399(8) 0.2892(4) 0.113(3) Uani 1 1 d . . .
N6 N 0.7007(3) 0.4269(5) 0.5339(3) 0.0640(16) Uani 1 1 d . . .
Br1 Br 0.41544(4) 1.12659(6) 0.56534(4) 0.0708(2) Uani 1 1 d . . .
Br2 Br 0.44818(4) 1.22609(8) 0.41896(5) 0.0810(3) Uani 1 1 d . . .
O1 O 0.9299(3) 1.0122(5) 0.6559(3) 0.0742(15) Uani 1 1 d . . .
O2 O 0.9678(3) 1.1175(5) 0.4628(3) 0.104(2) Uani 1 1 d . . .
O3 O 0.8652(3) 1.3557(5) 0.5914(3) 0.096(2) Uani 1 1 d . . .
C2S C 0.2695(9) 0.3438(11) 0.2694(6) 0.065(5) Uani 0.50 1 d PD A -1
F4 F 0.3233(9) 0.3233(12) 0.3132(7) 0.098(5) Uani 0.50 1 d PDU A -1
F5 F 0.2212(10) 0.417(2) 0.2983(9) 0.087(6) Uani 0.50 1 d PDU A -1
F6 F 0.3043(11) 0.416(2) 0.2276(8) 0.090(6) Uani 0.50 1 d PDU A -1
S2 S 0.22913(18) 0.2166(3) 0.23339(17) 0.0405(8) Uani 0.50 1 d PD A -1
O7 O 0.1896(13) 0.157(3) 0.2800(11) 0.046(5) Uani 0.50 1 d PDU A -1
O8 O 0.2915(13) 0.158(3) 0.2053(11) 0.043(5) Uani 0.50 1 d PDU A -1
O9 O 0.1805(8) 0.2614(12) 0.1839(7) 0.056(4) Uani 0.50 1 d PDU A -1
C1S C 0.6711(9) 0.9900(16) 0.2384(7) 0.068(5) Uani 0.50 1 d PDU B -1
F1 F 0.6353(9) 0.9044(16) 0.2048(7) 0.185(8) Uani 0.50 1 d PDU B -1
F2 F 0.6529(9) 1.0866(16) 0.2089(10) 0.227(12) Uani 0.50 1 d PDU B -1
F3 F 0.6335(10) 0.9882(13) 0.2903(7) 0.188(8) Uani 0.50 1 d PDU B -1
S1 S 0.7648(8) 0.9732(8) 0.2449(9) 0.182(6) Uani 0.50 1 d PDU B -1
O4 O 0.7939(14) 1.071(2) 0.2770(10) 0.234(15) Uani 0.50 1 d PDU B -1
O5 O 0.7813(15) 0.8632(16) 0.2783(8) 0.219(12) Uani 0.50 1 d PDU B -1
O6 O 0.7910(11) 0.9632(13) 0.1819(5) 0.123(6) Uani 0.50 1 d PDU B -1

loop_
_atom_site_aniso_label
_atom_site_aniso_U_11
_atom_site_aniso_U_22
_atom_site_aniso_U_33
_atom_site_aniso_U_23
_atom_site_aniso_U_13
_atom_site_aniso_U_12
Re1 0.04553(16) 0.03529(13) 0.04666(16) -0.00057(15) -0.00452(11) 0.00086(12)
C1 0.050(4) 0.037(4) 0.067(5) -0.005(4) 0.006(4) -0.001(3)
C2 0.070(5) 0.042(4) 0.074(5) 0.022(4) -0.008(4) 0.004(4)
C3 0.089(5) 0.036(4) 0.061(5) 0.002(4) -0.039(4) -0.005(4)
C4 0.068(4) 0.038(4) 0.044(4) 0.004(3) 0.006(4) -0.002(3)
C5 0.079(5) 0.051(4) 0.048(5) 0.009(4) -0.007(4) 0.002(4)
C6 0.080(6) 0.047(4) 0.046(5) 0.002(4) -0.020(4) 0.006(4)
C7 0.050(4) 0.027(3) 0.057(5) -0.008(3) -0.008(3) 0.001(3)
C8 0.046(4) 0.034(3) 0.071(5) -0.001(4) -0.016(4) -0.002(3)
C9 0.049(4) 0.028(3) 0.072(5) -0.010(3) -0.005(4) 0.006(3)
C10 0.050(4) 0.041(4) 0.055(4) -0.009(4) 0.009(3) 0.001(3)
C11 0.057(4) 0.068(5) 0.060(5) 0.000(4) 0.009(4) 0.007(4)
C12 0.081(6) 0.076(5) 0.055(5) 0.006(4) 0.016(5) 0.020(4)
C13 0.064(5) 0.074(5) 0.040(4) -0.006(4) 0.000(4) 0.017(4)
C14 0.055(4) 0.029(3) 0.044(4) -0.008(3) -0.006(3) 0.006(3)
C15 0.047(4) 0.023(3) 0.040(4) -0.004(3) -0.001(3) 0.002(3)
C16 0.047(4) 0.041(3) 0.025(3) -0.003(3) 0.004(3) -0.007(3)
C17 0.049(4) 0.043(4) 0.028(4) 0.007(3) 0.003(3) 0.002(3)
C18 0.053(4) 0.027(3) 0.030(4) 0.001(3) -0.002(3) 0.005(3)
C19 0.103(5) 0.047(4) 0.032(4) -0.004(3) 0.012(4) -0.004(4)
C20 0.094(5) 0.031(3) 0.045(4) 0.002(4) 0.017(4) -0.004(3)
C21 0.060(4) 0.035(3) 0.028(3) -0.001(3) -0.001(3) 0.007(3)
C22 0.057(4) 0.033(3) 0.038(4) -0.003(3) 0.000(3) 0.004(3)
C23 0.061(4) 0.047(4) 0.050(4) -0.008(4) -0.008(3) 0.005(3)
C24 0.068(5) 0.060(4) 0.044(4) -0.017(4) -0.001(4) 0.006(4)
C25 0.058(4) 0.049(4) 0.052(4) -0.002(4) 0.009(4) 0.002(4)
C26 0.057(4) 0.082(5) 0.059(5) -0.015(4) -0.006(4) 0.022(4)
C27 0.065(4) 0.072(5) 0.040(4) -0.022(4) -0.006(3) 0.011(4)
C28 0.073(5) 0.143(9) 0.092(7) -0.063(7) 0.022(5) 0.020(5)
C29 0.063(5) 0.085(6) 0.083(6) -0.014(5) 0.023(5) 0.010(4)
C30 0.071(5) 0.037(4) 0.046(4) -0.009(3) -0.007(3) 0.011(3)
C31 0.077(5) 0.041(4) 0.084(6) 0.001(4) -0.027(5) 0.002(4)
C32 0.075(5) 0.072(6) 0.096(7) -0.003(5) -0.032(5) 0.004(4)
C33 0.102(7) 0.069(6) 0.088(7) -0.025(5) -0.038(6) 0.028(5)
C34 0.131(8) 0.069(5) 0.049(5) -0.003(4) -0.008(5) 0.032(6)
C35 0.096(6) 0.062(5) 0.051(5) -0.003(4) -0.016(4) 0.033(4)
C36 0.100(8) 0.154(11) 0.237(16) 0.011(11) -0.089(9) -0.031(7)
C37 0.245(15) 0.211(15) 0.085(9) -0.042(10) -0.091(10) 0.112(12)
C38 0.053(4) 0.030(3) 0.045(4) -0.011(3) -0.004(3) 0.001(3)
N1 0.046(3) 0.041(3) 0.038(3) -0.003(3) 0.002(2) 0.007(2)
N2 0.048(3) 0.025(2) 0.041(3) -0.002(2) -0.003(3) 0.000(2)
N3 0.054(3) 0.034(3) 0.024(3) -0.006(2) -0.001(2) 0.011(2)
N4 0.052(4) 0.091(5) 0.070(5) -0.025(4) 0.019(3) 0.013(3)
N5 0.114(7) 0.113(7) 0.109(7) -0.006(5) -0.057(5) 0.025(5)
N6 0.093(4) 0.042(4) 0.057(4) 0.000(3) 0.006(3) -0.006(3)
Br1 0.0499(4) 0.0570(5) 0.1058(7) -0.0153(4) 0.0094(4) 0.0058(3)
Br2 0.0626(5) 0.0803(6) 0.0987(7) 0.0074(5) -0.0320(4) 0.0092(4)
O1 0.065(3) 0.084(4) 0.073(4) 0.018(3) -0.020(3) 0.003(3)
O2 0.076(4) 0.106(5) 0.133(6) 0.037(4) 0.046(4) 0.005(3)
O3 0.145(5) 0.047(3) 0.093(5) -0.004(3) -0.058(4) -0.011(3)
C2S 0.071(14) 0.086(11) 0.040(12) -0.001(9) 0.017(9) -0.022(10)
F4 0.098(8) 0.107(12) 0.087(10) -0.009(9) -0.045(7) -0.027(9)
F5 0.091(11) 0.078(10) 0.093(13) -0.037(11) 0.017(8) 0.001(8)
F6 0.103(13) 0.072(9) 0.095(13) -0.009(10) 0.024(9) -0.038(10)
S2 0.040(2) 0.0442(17) 0.037(2) -0.0009(16) 0.0021(15) -0.0039(15)
O7 0.044(11) 0.058(8) 0.037(11) 0.000(9) -0.008(8) -0.008(9)
O8 0.042(11) 0.060(8) 0.028(9) -0.010(9) -0.009(7) 0.005(9)
O9 0.053(7) 0.072(9) 0.043(7) -0.002(7) -0.011(5) 0.003(7)
C1S 0.142(17) 0.049(9) 0.013(9) -0.002(9) 0.022(10) 0.009(12)
F1 0.173(14) 0.24(2) 0.148(14) -0.082(14) 0.058(12) -0.044(13)
F2 0.194(19) 0.22(2) 0.28(3) 0.100(18) 0.120(18) 0.092(16)
F3 0.31(2) 0.137(13) 0.128(14) -0.024(11) 0.131(15) -0.038(14)
S1 0.369(19) 0.115(6) 0.060(6) -0.004(9) -0.011(9) 0.055(17)
O4 0.22(3) 0.32(3) 0.17(2) -0.17(2) 0.085(18) -0.08(2)
O5 0.28(3) 0.25(2) 0.132(18) 0.147(17) 0.08(2) 0.06(2)
O6 0.227(17) 0.093(10) 0.051(9) 0.010(8) 0.025(10) 0.022(12)

loop_
_atom_type_symbol
_atom_type_description
_atom_type_scat_dispersion_real
_atom_type_scat_dispersion_imag
_atom_type_scat_source
C C 0.0033 0.0016 'International Tables Vol C Tables 4.2.6.8 and 6.1.1.4'
N N 0.0061 0.0033 'International Tables Vol C Tables 4.2.6.8 and 6.1.1.4'
O O 0.0106 0.0060 'International Tables Vol C Tables 4.2.6.8 and 6.1.1.4'
F F 0.0171 0.0103 'International Tables Vol C Tables 4.2.6.8 and 6.1.1.4'
S S 0.1246 0.1234 'International Tables Vol C Tables 4.2.6.8 and 6.1.1.4'
Br Br -0.2901 2.4595 'International Tables Vol C Tables 4.2.6.8 and 6.1.1.4'
Re Re -1.0185 7.2310 'International Tables Vol C Tables 4.2.6.8 and 6.1.1.4'
H H 0.0000 0.0000 'International Tables Vol C Tables 4.2.6.8 and 6.1.1.4'

loop_
_geom_angle_atom_site_label_1
_geom_angle_atom_site_label_2
_geom_angle_atom_site_label_3
_geom_angle
C3 Re1 C1 88.4(3)
C3 Re1 C2 87.7(3)
C1 Re1 C2 87.1(3)
C3 Re1 N2 94.3(2)
C1 Re1 N2 173.6(2)
C2 Re1 N2 98.8(2)
C3 Re1 N1 94.4(3)
C1 Re1 N1 98.9(2)
C2 Re1 N1 173.7(2)
N2 Re1 N1 75.13(18)
C3 Re1 N3 178.3(2)
C1 Re1 N3 93.1(2)
C2 Re1 N3 93.2(2)
N2 Re1 N3 84.11(16)
N1 Re1 N3 84.49(17)
O1 C1 Re1 178.1(6)
O2 C2 Re1 177.2(7)
O3 C3 Re1 176.9(7)
N2 C4 C5 122.7(6)
N2 C4 H4A 118.7
C5 C4 H4A 118.7
C6 C5 C4 119.1(7)
C6 C5 H5A 120.4
C4 C5 H5A 120.4
C5 C6 C7 121.2(6)
C5 C6 H6A 119.4
C7 C6 H6A 119.4
C6 C7 C15 116.0(6)
C6 C7 C8 125.7(6)
C15 C7 C8 118.3(6)
C9 C8 C7 122.0(6)
C9 C8 Br2 121.1(5)
C7 C8 Br2 116.8(5)
C8 C9 C10 121.6(6)
C8 C9 Br1 122.1(5)
C10 C9 Br1 116.3(5)
C14 C10 C11 117.7(6)
C14 C10 C9 116.8(6)
C11 C10 C9 125.5(6)
C12 C11 C10 119.5(6)
C12 C11 H11A 120.2
C10 C11 H11A 120.2
C11 C12 C13 120.3(7)
C11 C12 H12A 119.8
C13 C12 H12A 119.8
N1 C13 C12 122.2(6)
N1 C13 H13A 118.9
C12 C13 H13A 118.9
N1 C14 C10 122.3(6)
N1 C14 C15 115.7(5)
C10 C14 C15 122.0(6)
N2 C15 C7 122.8(6)
N2 C15 C14 118.1(5)
C7 C15 C14 119.1(6)
N3 C16 C17 123.1(5)
N3 C16 H16A 118.5
C17 C16 H16A 118.5
C18 C17 C16 119.6(5)
C18 C17 H17A 120.2
C16 C17 H17A 120.2
C17 C18 C19 116.8(5)
C17 C18 C21 122.9(5)
C19 C18 C21 120.3(5)
C20 C19 C18 120.6(6)
C20 C19 H19A 119.7
C18 C19 H19A 119.7
N3 C20 C19 123.0(6)
N3 C20 H20A 118.5
C19 C20 H20A 118.5
C38 C21 C22 106.3(5)
C38 C21 C30 108.4(5)
C22 C21 C30 115.6(5)
C38 C21 C18 108.7(5)
C22 C21 C18 109.3(5)
C30 C21 C18 108.3(4)
C23 C22 C27 116.8(5)
C23 C22 C21 124.9(5)
C27 C22 C21 118.2(5)
C22 C23 C24 121.9(6)
C22 C23 H23A 119.1
C24 C23 H23A 119.1
C25 C24 C23 121.2(6)
C25 C24 H24A 119.4
C23 C24 H24A 119.4
N4 C25 C24 121.9(6)
N4 C25 C26 121.7(6)
C24 C25 C26 116.5(6)
C27 C26 C25 122.2(6)
C27 C26 H26A 118.9
C25 C26 H26A 118.9
C26 C27 C22 121.3(6)
C26 C27 H27A 119.3
C22 C27 H27A 119.3
N4 C28 H28A 109.5
N4 C28 H28B 109.5
H28A C28 H28B 109.5
N4 C28 H28C 109.5
H28A C28 H28C 109.5
H28B C28 H28C 109.5
N4 C29 H29A 109.5
N4 C29 H29B 109.5
H29A C29 H29B 109.5
N4 C29 H29C 109.5
H29A C29 H29C 109.5
H29B C29 H29C 109.5
C35 C30 C31 117.7(7)
C35 C30 C21 121.3(7)
C31 C30 C21 120.9(6)
C32 C31 C30 123.2(8)
C32 C31 H31A 118.4
C30 C31 H31A 118.4
C33 C32 C31 120.1(8)
C33 C32 H32A 120.0
C31 C32 H32A 120.0
C32 C33 C34 118.3(8)
C32 C33 N5 120.4(10)
C34 C33 N5 121.3(10)
C33 C34 C35 120.7(8)
C33 C34 H34A 119.6
C35 C34 H34A 119.6
C30 C35 C34 119.8(8)
C30 C35 H35A 120.1
C34 C35 H35A 120.1
N5 C36 H36A 109.5
N5 C36 H36B 109.5
H36A C36 H36B 109.5
N5 C36 H36C 109.5
H36A C36 H36C 109.5
H36B C36 H36C 109.5
N5 C37 H37A 109.5
N5 C37 H37B 109.5
H37A C37 H37B 109.5
N5 C37 H37C 109.5
H37A C37 H37C 109.5
H37B C37 H37C 109.5
N6 C38 C21 178.1(7)
C13 N1 C14 118.0(5)
C13 N1 Re1 126.5(4)
C14 N1 Re1 115.5(4)
C4 N2 C15 118.3(5)
C4 N2 Re1 126.3(4)
C15 N2 Re1 115.5(4)
C16 N3 C20 116.9(5)
C16 N3 Re1 122.2(4)
C20 N3 Re1 120.9(4)
C25 N4 C28 120.2(6)
C25 N4 C29 119.5(6)
C28 N4 C29 120.1(6)
C33 N5 C36 121.4(10)
C33 N5 C37 117.7(10)
C36 N5 C37 120.5(9)
F4 C2S F5 104.0(12)
F4 C2S F6 103.3(12)
F5 C2S F6 103.0(10)
F4 C2S S2 115.5(10)
F5 C2S S2 116.2(13)
F6 C2S S2 113.3(12)
O7 S2 O8 118.1(6)
O7 S2 O9 112.7(10)
O8 S2 O9 108.5(10)
O7 S2 C2S 107.0(15)
O8 S2 C2S 104.6(15)
O9 S2 C2S 104.8(7)
F3 C1S F2 107.1(14)
F3 C1S F1 101.1(13)
F2 C1S F1 104.2(14)
F3 C1S S1 117.1(13)
F2 C1S S1 111.8(13)
F1 C1S S1 114.4(13)
O4 S1 O6 113.3(14)
O4 S1 O5 112.1(15)
O6 S1 O5 108.6(11)
O4 S1 C1S 107.7(14)
O6 S1 C1S 105.9(13)
O5 S1 C1S 109.0(14)

loop_
_geom_bond_atom_site_label_1
_geom_bond_atom_site_label_2
_geom_bond_distance
Re1 C3 1.931(7)
Re1 C1 1.932(8)
Re1 C2 1.933(9)
Re1 N2 2.174(5)
Re1 N1 2.182(5)
Re1 N3 2.224(4)
C1 O1 1.139(8)
C2 O2 1.143(8)
C3 O3 1.126(7)
C4 N2 1.323(7)
C4 C5 1.394(9)
C4 H4A 0.9300
C5 C6 1.342(9)
C5 H5A 0.9300
C6 C7 1.404(9)
C6 H6A 0.9300
C7 C15 1.409(8)
C7 C8 1.421(9)
C8 C9 1.330(9)
C8 Br2 1.898(6)
C9 C10 1.443(9)
C9 Br1 1.887(6)
C10 C14 1.393(9)
C10 C11 1.403(9)
C11 C12 1.357(10)
C11 H11A 0.9300
C12 C13 1.393(9)
C12 H12A 0.9300
C13 N1 1.329(8)
C13 H13A 0.9300
C14 N1 1.383(7)
C14 C15 1.416(8)
C15 N2 1.359(7)
C16 N3 1.320(7)
C16 C17 1.393(8)
C16 H16A 0.9300
C17 C18 1.372(8)
C17 H17A 0.9300
C18 C19 1.374(8)
C18 C21 1.558(8)
C19 C20 1.361(8)
C19 H19A 0.9300
C20 N3 1.341(8)
C20 H20A 0.9300
C21 C38 1.473(9)
C21 C22 1.546(8)
C21 C30 1.548(9)
C22 C23 1.368(8)
C22 C27 1.397(8)
C23 C24 1.391(8)
C23 H23A 0.9300
C24 C25 1.384(9)
C24 H24A 0.9300
C25 N4 1.371(8)
C25 C26 1.388(9)
C26 C27 1.364(8)
C26 H26A 0.9300
C27 H27A 0.9300
C28 N4 1.434(9)
C28 H28A 0.9600
C28 H28B 0.9600
C28 H28C 0.9600
C29 N4 1.460(9)
C29 H29A 0.9600
C29 H29B 0.9600
C29 H29C 0.9600
C30 C35 1.376(10)
C30 C31 1.388(9)
C31 C32 1.381(9)
C31 H31A 0.9300
C32 C33 1.371(12)
C32 H32A 0.9300
C33 C34 1.406(12)
C33 N5 1.408(10)
C34 C35 1.426(11)
C34 H34A 0.9300
C35 H35A 0.9300
C36 N5 1.430(14)
C36 H36A 0.9600
C36 H36B 0.9600
C36 H36C 0.9600
C37 N5 1.441(14)
C37 H37A 0.9600
C37 H37B 0.9600
C37 H37C 0.9600
C38 N6 1.121(7)
C2S F4 1.317(14)
C2S F5 1.326(15)
C2S F6 1.346(14)
C2S S2 1.750(11)
S2 O7 1.375(14)
S2 O8 1.412(14)
S2 O9 1.416(11)
C1S F3 1.278(14)
C1S F2 1.282(16)
C1S F1 1.335(15)
C1S S1 1.648(16)
S1 O4 1.377(16)
S1 O6 1.406(17)
S1 O5 1.442(15)

loop_
_geom_torsion_atom_site_label_1
_geom_torsion_atom_site_label_2
_geom_torsion_atom_site_label_3
_geom_torsion_atom_site_label_4
_geom_torsion
C3 Re1 C1 O1 -10(19)
C2 Re1 C1 O1 78(19)
N2 Re1 C1 O1 -124(18)
N1 Re1 C1 O1 -104(19)
N3 Re1 C1 O1 171(19)
C3 Re1 C2 O2 -95(14)
C1 Re1 C2 O2 177(100)
N2 Re1 C2 O2 -1(14)
N1 Re1 C2 O2 15(15)
N3 Re1 C2 O2 84(14)
C1 Re1 C3 O3 58(13)
C2 Re1 C3 O3 -29(13)
N2 Re1 C3 O3 -128(13)
N1 Re1 C3 O3 157(13)
N3 Re1 C3 O3 -151(9)
N2 C4 C5 C6 1.1(10)
C4 C5 C6 C7 0.1(10)
C5 C6 C7 C15 -0.7(9)
C5 C6 C7 C8 -178.7(6)
C6 C7 C8 C9 177.1(6)
C15 C7 C8 C9 -0.8(9)
C6 C7 C8 Br2 -0.6(8)
C15 C7 C8 Br2 -178.5(4)
C7 C8 C9 C10 3.7(10)
Br2 C8 C9 C10 -178.6(4)
C7 C8 C9 Br1 -176.1(4)
Br2 C8 C9 Br1 1.5(8)
C8 C9 C10 C14 -3.9(9)
Br1 C9 C10 C14 176.0(4)
C8 C9 C10 C11 176.7(6)
Br1 C9 C10 C11 -3.4(9)
C14 C10 C11 C12 -0.2(10)
C9 C10 C11 C12 179.3(6)
C10 C11 C12 C13 0.0(11)
C11 C12 C13 N1 -0.3(11)
C11 C10 C14 N1 0.6(9)
C9 C10 C14 N1 -178.8(5)
C11 C10 C14 C15 -179.4(6)
C9 C10 C14 C15 1.2(8)
C6 C7 C15 N2 0.2(8)
C8 C7 C15 N2 178.3(5)
C6 C7 C15 C14 -180.0(5)
C8 C7 C15 C14 -1.8(8)
N1 C14 C15 N2 1.4(7)
C10 C14 C15 N2 -178.6(5)
N1 C14 C15 C7 -178.4(5)
C10 C14 C15 C7 1.6(8)
N3 C16 C17 C18 1.8(8)
C16 C17 C18 C19 0.8(8)
C16 C17 C18 C21 -179.0(5)
C17 C18 C19 C20 -3.1(10)
C21 C18 C19 C20 176.8(6)
C18 C19 C20 N3 3.0(11)
C17 C18 C21 C38 -8.0(7)
C19 C18 C21 C38 172.1(6)
C17 C18 C21 C22 -123.7(6)
C19 C18 C21 C22 56.5(7)
C17 C18 C21 C30 109.6(6)
C19 C18 C21 C30 -70.3(7)
C38 C21 C22 C23 113.9(7)
C30 C21 C22 C23 -6.5(8)
C18 C21 C22 C23 -128.9(6)
C38 C21 C22 C27 -62.6(7)
C30 C21 C22 C27 177.0(6)
C18 C21 C22 C27 54.5(7)
C27 C22 C23 C24 1.9(10)
C21 C22 C23 C24 -174.7(6)
C22 C23 C24 C25 -1.1(10)
C23 C24 C25 N4 179.5(6)
C23 C24 C25 C26 0.4(10)
N4 C25 C26 C27 -179.7(7)
C24 C25 C26 C27 -0.6(11)
C25 C26 C27 C22 1.5(12)
C23 C22 C27 C26 -2.0(10)
C21 C22 C27 C26 174.8(6)
C38 C21 C30 C35 -169.9(6)
C22 C21 C30 C35 -50.7(8)
C18 C21 C30 C35 72.3(7)
C38 C21 C30 C31 13.4(7)
C22 C21 C30 C31 132.6(6)
C18 C21 C30 C31 -104.4(6)
C35 C30 C31 C32 -1.9(10)
C21 C30 C31 C32 174.9(6)
C30 C31 C32 C33 1.7(12)
C31 C32 C33 C34 0.0(12)
C31 C32 C33 N5 -179.4(7)
C32 C33 C34 C35 -1.3(12)
N5 C33 C34 C35 178.1(7)
C31 C30 C35 C34 0.6(10)
C21 C30 C35 C34 -176.3(6)
C33 C34 C35 C30 1.0(11)
C22 C21 C38 N6 -108(21)
C30 C21 C38 N6 17(21)
C18 C21 C38 N6 135(21)
C12 C13 N1 C14 0.7(10)
C12 C13 N1 Re1 -176.9(5)
C10 C14 N1 C13 -0.9(8)
C15 C14 N1 C13 179.1(5)
C10 C14 N1 Re1 177.0(4)
C15 C14 N1 Re1 -3.0(6)
C3 Re1 N1 C13 -86.5(6)
C1 Re1 N1 C13 2.6(6)
C2 Re1 N1 C13 164(2)
N2 Re1 N1 C13 -179.7(6)
N3 Re1 N1 C13 94.9(5)
C3 Re1 N1 C14 95.8(4)
C1 Re1 N1 C14 -175.1(4)
C2 Re1 N1 C14 -14(2)
N2 Re1 N1 C14 2.6(4)
N3 Re1 N1 C14 -82.8(4)
C5 C4 N2 C15 -1.6(9)
C5 C4 N2 Re1 178.7(4)
C7 C15 N2 C4 0.9(8)
C14 C15 N2 C4 -178.9(5)
C7 C15 N2 Re1 -179.3(4)
C14 C15 N2 Re1 0.9(6)
C3 Re1 N2 C4 84.5(5)
C1 Re1 N2 C4 -161.0(19)
C2 Re1 N2 C4 -3.8(5)
N1 Re1 N2 C4 178.0(5)
N3 Re1 N2 C4 -96.2(5)
C3 Re1 N2 C15 -95.3(4)
C1 Re1 N2 C15 19(2)
C2 Re1 N2 C15 176.4(4)
N1 Re1 N2 C15 -1.8(4)
N3 Re1 N2 C15 84.0(4)
C17 C16 N3 C20 -2.0(8)
C17 C16 N3 Re1 179.1(4)
C19 C20 N3 C16 -0.4(9)
C19 C20 N3 Re1 178.5(5)
C3 Re1 N3 C16 -100(9)
C1 Re1 N3 C16 51.0(5)
C2 Re1 N3 C16 138.2(5)
N2 Re1 N3 C16 -123.2(4)
N1 Re1 N3 C16 -47.7(4)
C3 Re1 N3 C20 81(9)
C1 Re1 N3 C20 -127.9(5)
C2 Re1 N3 C20 -40.6(5)
N2 Re1 N3 C20 57.9(5)
N1 Re1 N3 C20 133.5(5)
C24 C25 N4 C28 -2.0(11)
C26 C25 N4 C28 177.1(8)
C24 C25 N4 C29 -177.4(7)
C26 C25 N4 C29 1.7(11)
C32 C33 N5 C36 0.6(14)
C34 C33 N5 C36 -178.9(9)
C32 C33 N5 C37 -172.3(9)
C34 C33 N5 C37 8.3(13)
F4 C2S S2 O7 67(2)
F5 C2S S2 O7 -55(2)
F6 C2S S2 O7 -174.4(19)
F4 C2S S2 O8 -59.3(19)
F5 C2S S2 O8 178.5(19)
F6 C2S S2 O8 60(2)
F4 C2S S2 O9 -173.4(15)
F5 C2S S2 O9 64.4(16)
F6 C2S S2 O9 -54.5(16)
F3 C1S S1 O4 -65.7(19)
F2 C1S S1 O4 58.3(18)
F1 C1S S1 O4 176.3(16)
F3 C1S S1 O6 172.7(12)
F2 C1S S1 O6 -63.2(17)
F1 C1S S1 O6 54.8(15)
F3 C1S S1 O5 56.0(19)
F2 C1S S1 O5 -179.9(16)
F1 C1S S1 O5 -61.9(17)
